data_7210446
loop_
_publ_author_name
'Patra, Ranjan'
'Titi, Hatem M.'
'Goldberg, Israel'

_publ_section_title
;
 1D, 2D and 3D coordination polymers of
 5,5&#x2032;-methylenebis(oxy)dinicotinic acid with Co(ii), Mn(ii), Cu(ii)
 and Cd(ii) ions
;
_journal_issue 36
_journal_name_full CrystEngComm
_journal_page_first 7257
_journal_paper_doi 10.1039/c3ce41169a
_journal_volume 15
_journal_year 2013
_chemical_formula_moiety 'C26 H18 Mn2 N4 O13'
_chemical_formula_sum 'C26 H18 Mn2 N4 O13'
_chemical_formula_weight 704.32
_chemical_name_systematic
; 
 ? 
;
_space_group_IT_number 2
_symmetry_cell_setting triclinic
_symmetry_space_group_name_Hall '-P 1'
_symmetry_space_group_name_H-M 'P -1'
_atom_sites_solution_hydrogens geom
_atom_sites_solution_primary direct
_atom_sites_solution_secondary difmap
_audit_creation_method SHELXL-97
_cell_angle_alpha 105.079(2)
_cell_angle_beta 103.924(2)
_cell_angle_gamma 100.717(2)
_cell_formula_units_Z 2
_cell_length_a 10.5259(5)
_cell_length_b 11.6385(6)
_cell_length_c 14.3080(6)
_cell_measurement_reflns_used 4941
_cell_measurement_temperature 110(2)
_cell_measurement_theta_max 25.15
_cell_measurement_theta_min 1.55
_cell_volume 1583.90(13)
_computing_cell_refinement 'Saint, Bruker-AXS'
_computing_data_collection 'Apex2, Bruker-AXS'
_computing_data_reduction 'Saint, Bruker-AXS'
_computing_structure_refinement 'SHELXL-97 (Sheldrick, 2008)'
_computing_structure_solution 'SHELXTL-2012 (Sheldrick, 2008)'
_diffrn_ambient_temperature 110(2)
_diffrn_detector_area_resol_mean 1.75
_diffrn_measured_fraction_theta_full 0.981
_diffrn_measured_fraction_theta_max 0.981
_diffrn_measurement_device_type 'ApexDuo, Bruker-AXS'
_diffrn_measurement_method '0.5 deg. \f and \w scans'
_diffrn_radiation_monochromator graphite
_diffrn_radiation_source 'fine-focus sealed tube'
_diffrn_radiation_type MoK\a
_diffrn_radiation_wavelength 0.71073
_diffrn_reflns_av_R_equivalents 0.0250
_diffrn_reflns_av_sigmaI/netI 0.0270
_diffrn_reflns_limit_h_max 12
_diffrn_reflns_limit_h_min -12
_diffrn_reflns_limit_k_max 13
_diffrn_reflns_limit_k_min -13
_diffrn_reflns_limit_l_max 16
_diffrn_reflns_limit_l_min -16
_diffrn_reflns_number 19403
_diffrn_reflns_theta_full 25.15
_diffrn_reflns_theta_max 25.15
_diffrn_reflns_theta_min 1.55
_diffrn_standards_number 0
_exptl_absorpt_coefficient_mu 0.865
_exptl_absorpt_correction_T_max 0.9033
_exptl_absorpt_correction_T_min 0.7814
_exptl_absorpt_correction_type multi-scan
_exptl_absorpt_process_details 'Apex2, Bruker-AXS'
_exptl_crystal_colour colorless
_exptl_crystal_density_diffrn 1.477
_exptl_crystal_density_method 'not measured'
_exptl_crystal_description plate
_exptl_crystal_F_000 712
_exptl_crystal_size_max 0.30
_exptl_crystal_size_mid 0.24
_exptl_crystal_size_min 0.12
_platon_squeeze_details
;
;
_refine_diff_density_max 1.369
_refine_diff_density_min -0.496
_refine_diff_density_rms 0.146
_refine_ls_extinction_method none
_refine_ls_goodness_of_fit_ref 1.040
_refine_ls_hydrogen_treatment constr
_refine_ls_matrix_type full
_refine_ls_number_parameters 406
_refine_ls_number_reflns 5563
_refine_ls_number_restraints 0
_refine_ls_restrained_S_all 1.040
_refine_ls_R_factor_all 0.0701
_refine_ls_R_factor_gt 0.0657
_refine_ls_shift/su_max 0.029
_refine_ls_shift/su_mean 0.003
_refine_ls_structure_factor_coef Fsqd
_refine_ls_weighting_details 'calc w=1/[\s^2^(Fo^2^)+(0.0957P)^2^+2.8858P] where P=(Fo^2^+2Fc^2^)/3'
_refine_ls_weighting_scheme calc
_refine_ls_wR_factor_gt 0.1929
_refine_ls_wR_factor_ref 0.1952
_reflns_number_gt 4941
_reflns_number_total 5563
_reflns_threshold_expression >2sigma(I)
_cod_data_source_file c3ce41169a.txt
_cod_data_source_block Compound-6
_cod_database_code 7210446

loop_
_symmetry_equiv_pos_as_xyz
'x, y, z'
'-x, -y, -z'

loop_
_atom_site_label
_atom_site_type_symbol
_atom_site_fract_x
_atom_site_fract_y
_atom_site_fract_z
_atom_site_U_iso_or_equiv
_atom_site_adp_type
_atom_site_occupancy
_atom_site_symmetry_multiplicity
_atom_site_calc_flag
_atom_site_refinement_flags
Mn1 Mn 0.00963(7) -0.21722(7) 0.78695(5) 0.0121(2) Uani 1 1 d .
Mn2 Mn 0.71022(7) 0.52412(7) 0.72483(5) 0.0126(2) Uani 1 1 d .
O1 O 0.0535(4) 0.2155(3) 0.7173(3) 0.0211(8) Uani 1 1 d .
O2 O 0.2002(4) 0.4107(3) 0.7657(3) 0.0190(8) Uani 1 1 d .
O3 O 0.7444(4) 0.6374(3) 0.8811(3) 0.0165(8) Uani 1 1 d .
O4 O 0.8547(4) 0.8099(3) 0.8615(3) 0.0191(8) Uani 1 1 d .
O5 O 0.5503(4) -0.0978(3) 0.7801(3) 0.0206(8) Uani 1 1 d .
O6 O 0.2972(4) -0.3914(3) 0.4197(3) 0.0168(8) Uani 1 1 d .
O7 O 0.0865(3) -0.4534(3) 0.4285(3) 0.0173(8) Uani 1 1 d .
O8 O 0.6930(3) 0.6494(3) 0.6354(3) 0.0161(8) Uani 1 1 d .
O9 O -0.1109(3) -0.2407(3) 0.6311(3) 0.0157(7) Uani 1 1 d .
O10 O 0.9311(3) 0.5827(3) 0.7492(2) 0.0133(7) Uani 1 1 d .
H10A H 0.9532 0.5337 0.6998 0.020 Uiso 1 1 d R
H10B H 0.9806 0.5639 0.8003 0.020 Uiso 1 1 d R
O11 O 0.9204(4) 0.4278(3) 1.0879(3) 0.0216(8) Uani 1 1 d .
O12 O 0.8684(4) 0.2268(3) 1.0716(3) 0.0197(8) Uani 1 1 d .
O13 O 0.6347(4) 0.0250(3) 0.6921(3) 0.0210(8) Uani 1 1 d .
N1 N 0.0771(4) -0.0115(4) 0.8411(3) 0.0161(9) Uani 1 1 d .
N2 N 0.4827(4) 0.4577(4) 0.6703(3) 0.0186(9) Uani 1 1 d .
N3 N 0.1885(4) -0.2260(4) 0.7213(3) 0.0177(9) Uani 1 1 d .
N4 N 0.7255(4) 0.3579(4) 0.7845(3) 0.0156(9) Uani 1 1 d .
C1 C 0.0591(6) 0.0464(5) 0.7726(4) 0.0192(11) Uani 1 1 d .
H1 H 0.0287 -0.0013 0.7027 0.023 Uiso 1 1 calc R
C2 C 0.0823(5) 0.1724(5) 0.7980(4) 0.0151(10) Uani 1 1 d .
C3 C 0.1321(5) 0.2446(5) 0.9016(4) 0.0162(10) Uani 1 1 d .
H3 H 0.1546 0.3322 0.9218 0.019 Uiso 1 1 calc R
C4 C 0.1471(5) 0.1829(5) 0.9729(4) 0.0143(10) Uani 1 1 d .
C5 C 0.1187(5) 0.0557(5) 0.9407(4) 0.0178(11) Uani 1 1 d .
H5 H 0.1287 0.0142 0.9900 0.021 Uiso 1 1 calc R
C6 C 0.8124(5) 0.7490(5) 0.9141(4) 0.0137(10) Uani 1 1 d .
C7 C 0.0632(5) 0.3423(5) 0.7366(4) 0.0153(10) Uani 1 1 d .
H7A H 0.0233 0.3714 0.7914 0.018 Uiso 1 1 calc R
H7B H 0.0111 0.3558 0.6747 0.018 Uiso 1 1 calc R
C8 C 0.2631(6) 0.4019(5) 0.6918(4) 0.0180(11) Uani 1 1 d .
C9 C 0.2027(5) 0.3502(5) 0.5878(4) 0.0158(10) Uani 1 1 d .
H9 H 0.1082 0.3109 0.5599 0.019 Uiso 1 1 calc R
C10 C 0.2849(5) 0.3576(4) 0.5255(4) 0.0132(10) Uani 1 1 d .
C11 C 0.7715(5) 0.6877(5) 0.5901(4) 0.0136(10) Uani 1 1 d .
C12 C 0.4234(5) 0.4122(5) 0.5688(4) 0.0151(10) Uani 1 1 d .
H12 H 0.4783 0.4176 0.5254 0.018 Uiso 1 1 calc R
C13 C 0.6789(5) 0.2394(5) 0.7251(4) 0.0184(11) Uani 1 1 d .
H13 H 0.6404 0.2225 0.6541 0.022 Uiso 1 1 calc R
C14 C 0.6835(5) 0.1412(5) 0.7609(4) 0.0191(11) Uani 1 1 d .
C15 C 0.6479(5) -0.0741(5) 0.7302(4) 0.0187(11) Uani 1 1 d .
H15A H 0.7400 -0.0540 0.7783 0.022 Uiso 1 1 calc R
H15B H 0.6363 -0.1490 0.6733 0.022 Uiso 1 1 calc R
C16 C 0.4201(5) -0.1659(5) 0.7218(4) 0.0150(10) Uani 1 1 d .
C17 C 0.3187(5) -0.1597(5) 0.7684(4) 0.0184(11) Uani 1 1 d .
H17 H 0.3421 -0.1066 0.8363 0.022 Uiso 1 1 calc R
C18 C 0.1575(5) -0.3006(5) 0.6258(4) 0.0145(10) Uani 1 1 d .
H18 H 0.0668 -0.3498 0.5922 0.017 Uiso 1 1 calc R
C19 C 0.2522(5) -0.3087(4) 0.5744(4) 0.0140(10) Uani 1 1 d .
C20 C 0.3853(5) -0.2406(5) 0.6225(4) 0.0172(11) Uani 1 1 d .
H20 H 0.4516 -0.2452 0.5878 0.021 Uiso 1 1 calc R
C21 C 0.2088(5) -0.3912(5) 0.4659(4) 0.0153(10) Uani 1 1 d .
C22 C 0.7424(5) 0.1652(5) 0.8652(4) 0.0170(11) Uani 1 1 d .
H22 H 0.7460 0.0997 0.8931 0.020 Uiso 1 1 calc R
C23 C 0.7952(5) 0.2869(4) 0.9263(4) 0.0139(10) Uani 1 1 d .
C24 C 0.8665(5) 0.3161(5) 1.0376(4) 0.0159(11) Uani 1 1 d .
C25 C 0.7864(5) 0.3811(5) 0.8842(4) 0.0155(10) Uani 1 1 d .
H25 H 0.8244 0.4643 0.9270 0.019 Uiso 1 1 calc R
C26 C 0.4042(5) 0.4531(5) 0.7298(4) 0.0169(11) Uani 1 1 d .
H26 H 0.4453 0.4860 0.8013 0.020 Uiso 1 1 calc R

loop_
_atom_site_aniso_label
_atom_site_aniso_U_11
_atom_site_aniso_U_22
_atom_site_aniso_U_33
_atom_site_aniso_U_23
_atom_site_aniso_U_13
_atom_site_aniso_U_12
Mn1 0.0149(4) 0.0111(4) 0.0075(4) 0.0004(3) 0.0022(3) 0.0023(3)
Mn2 0.0131(4) 0.0145(4) 0.0073(4) 0.0016(3) 0.0016(3) 0.0012(3)
O1 0.037(2) 0.0152(18) 0.0120(18) 0.0056(15) 0.0078(16) 0.0055(16)
O2 0.0216(19) 0.0195(19) 0.0135(18) 0.0035(15) 0.0073(15) 0.0001(15)
O3 0.0209(19) 0.0128(18) 0.0119(17) 0.0004(14) 0.0043(14) 0.0010(15)
O4 0.025(2) 0.0201(19) 0.0127(18) 0.0034(15) 0.0085(15) 0.0050(16)
O5 0.0179(19) 0.021(2) 0.0157(19) 0.0007(15) 0.0020(15) 0.0002(15)
O6 0.0153(18) 0.0189(18) 0.0120(17) 0.0004(14) 0.0036(14) 0.0021(14)
O7 0.0136(18) 0.0184(18) 0.0130(18) -0.0003(15) 0.0012(14) -0.0005(15)
O8 0.0156(18) 0.0231(19) 0.0127(17) 0.0085(15) 0.0051(14) 0.0074(15)
O9 0.0166(18) 0.0157(18) 0.0120(17) 0.0029(14) 0.0023(14) 0.0023(14)
O10 0.0149(17) 0.0134(17) 0.0076(16) -0.0008(13) 0.0005(13) 0.0038(14)
O11 0.033(2) 0.0138(19) 0.0115(18) 0.0010(15) 0.0008(16) 0.0023(16)
O12 0.024(2) 0.0146(18) 0.0152(18) 0.0041(15) -0.0004(15) 0.0032(15)
O13 0.024(2) 0.0160(19) 0.0149(18) 0.0021(15) -0.0008(15) 0.0003(15)
N1 0.024(2) 0.014(2) 0.008(2) -0.0014(17) 0.0052(17) 0.0044(18)
N2 0.017(2) 0.025(2) 0.011(2) 0.0063(18) 0.0021(17) 0.0015(18)
N3 0.018(2) 0.017(2) 0.015(2) 0.0012(18) 0.0055(18) 0.0007(18)
N4 0.014(2) 0.015(2) 0.013(2) 0.0037(17) 0.0005(17) 0.0002(17)
C1 0.026(3) 0.012(2) 0.017(3) 0.003(2) 0.006(2) 0.002(2)
C2 0.020(3) 0.019(3) 0.010(2) 0.007(2) 0.007(2) 0.008(2)
C3 0.020(3) 0.014(2) 0.014(3) 0.002(2) 0.007(2) 0.002(2)
C4 0.012(2) 0.016(3) 0.015(3) 0.002(2) 0.0064(19) 0.0042(19)
C5 0.020(3) 0.018(3) 0.015(3) 0.000(2) 0.007(2) 0.007(2)
C6 0.013(2) 0.015(3) 0.015(2) 0.005(2) 0.0049(19) 0.006(2)
C7 0.018(3) 0.017(3) 0.014(2) 0.009(2) 0.007(2) 0.004(2)
C8 0.026(3) 0.015(3) 0.015(3) 0.008(2) 0.008(2) 0.003(2)
C9 0.020(3) 0.016(2) 0.012(2) 0.006(2) 0.002(2) 0.005(2)
C10 0.015(2) 0.014(2) 0.010(2) 0.0031(19) 0.0018(19) 0.0058(19)
C11 0.016(3) 0.017(2) 0.011(2) 0.005(2) 0.005(2) 0.010(2)
C12 0.021(3) 0.017(2) 0.007(2) 0.0036(19) 0.003(2) 0.007(2)
C13 0.020(3) 0.018(3) 0.006(2) 0.002(2) -0.0013(19) -0.009(2)
C14 0.015(2) 0.014(3) 0.019(3) -0.004(2) -0.001(2) 0.003(2)
C15 0.018(3) 0.011(2) 0.022(3) -0.001(2) 0.007(2) -0.001(2)
C16 0.014(2) 0.014(2) 0.013(2) 0.003(2) 0.0012(19) 0.002(2)
C17 0.019(3) 0.016(3) 0.014(3) -0.003(2) 0.001(2) 0.006(2)
C18 0.016(2) 0.014(2) 0.012(2) 0.004(2) 0.0022(19) 0.005(2)
C19 0.016(2) 0.010(2) 0.012(2) 0.0019(19) 0.0002(19) 0.0025(19)
C20 0.019(3) 0.019(3) 0.015(3) 0.004(2) 0.007(2) 0.006(2)
C21 0.021(3) 0.013(2) 0.010(2) 0.002(2) 0.002(2) 0.005(2)
C22 0.018(3) 0.017(3) 0.016(3) 0.007(2) 0.003(2) 0.005(2)
C23 0.014(2) 0.011(2) 0.014(2) 0.003(2) 0.0037(19) -0.0002(19)
C24 0.017(3) 0.018(3) 0.012(2) 0.005(2) 0.005(2) 0.001(2)
C25 0.017(3) 0.015(2) 0.013(2) 0.003(2) 0.004(2) 0.004(2)
C26 0.016(3) 0.022(3) 0.008(2) 0.002(2) 0.0022(19) 0.002(2)

loop_
_atom_type_symbol
_atom_type_description
_atom_type_scat_dispersion_real
_atom_type_scat_dispersion_imag
_atom_type_scat_source
C C 0.0033 0.0016 'International Tables Vol C Tables 4.2.6.8 and 6.1.1.4'
N N 0.0061 0.0033 'International Tables Vol C Tables 4.2.6.8 and 6.1.1.4'
O O 0.0106 0.0060 'International Tables Vol C Tables 4.2.6.8 and 6.1.1.4'
Mn Mn 0.3368 0.7283 'International Tables Vol C Tables 4.2.6.8 and 6.1.1.4'
H H 0.0000 0.0000 'International Tables Vol C Tables 4.2.6.8 and 6.1.1.4'

loop_
_geom_angle_atom_site_label_1
_geom_angle_atom_site_label_2
_geom_angle_atom_site_label_3
_geom_angle
_geom_angle_site_symmetry_1
_geom_angle_site_symmetry_3
O12 Mn1 O4 86.95(14) 2_657 1_445
O12 Mn1 O10 84.87(13) 2_657 1_445
O4 Mn1 O10 89.18(13) 1_445 1_445
O12 Mn1 O9 169.77(14) 2_657 .
O4 Mn1 O9 98.33(14) 1_445 .
O10 Mn1 O9 86.44(13) 1_445 .
O12 Mn1 N1 91.99(15) 2_657 .
O4 Mn1 N1 84.07(15) 1_445 .
O10 Mn1 N1 172.70(14) 1_445 .
O9 Mn1 N1 97.25(14) . .
O12 Mn1 N3 90.11(15) 2_657 .
O4 Mn1 N3 173.71(15) 1_445 .
O10 Mn1 N3 96.09(14) 1_445 .
O9 Mn1 N3 85.46(14) . .
N1 Mn1 N3 90.49(16) . .
O8 Mn2 O3 105.36(14) . .
O8 Mn2 O6 83.64(14) . 2_656
O3 Mn2 O6 168.94(14) . 2_656
O8 Mn2 O10 85.90(13) . .
O3 Mn2 O10 88.80(13) . .
O6 Mn2 O10 85.39(13) 2_656 .
O8 Mn2 N2 87.71(15) . .
O3 Mn2 N2 100.72(15) . .
O6 Mn2 N2 85.86(15) 2_656 .
O10 Mn2 N2 169.68(14) . .
O8 Mn2 N4 166.61(14) . .
O3 Mn2 N4 87.98(14) . .
O6 Mn2 N4 82.98(14) 2_656 .
O10 Mn2 N4 93.32(14) . .
N2 Mn2 N4 91.02(16) . .
C2 O1 C7 118.6(4) . .
C8 O2 C7 117.5(4) . .
C6 O3 Mn2 120.9(3) . .
C6 O4 Mn1 127.2(3) . 1_665
C16 O5 C15 118.4(4) . .
C21 O6 Mn2 128.8(3) . 2_656
C11 O8 Mn2 129.6(3) . .
C11 O9 Mn1 122.2(3) 1_445 .
Mn1 O10 Mn2 113.16(15) 1_665 .
Mn1 O10 H10A 117.8 1_665 .
Mn2 O10 H10A 110.0 . .
Mn1 O10 H10B 104.9 1_665 .
Mn2 O10 H10B 113.4 . .
H10A O10 H10B 96.5 . .
C24 O12 Mn1 130.7(3) . 2_657
C14 O13 C15 116.9(4) . .
C1 N1 C5 118.8(5) . .
C1 N1 Mn1 118.2(3) . .
C5 N1 Mn1 122.5(4) . .
C26 N2 C12 118.2(4) . .
C26 N2 Mn2 125.1(3) . .
C12 N2 Mn2 116.6(3) . .
C18 N3 C17 117.8(4) . .
C18 N3 Mn1 116.0(3) . .
C17 N3 Mn1 126.2(3) . .
C13 N4 C25 117.6(4) . .
C13 N4 Mn2 123.9(3) . .
C25 N4 Mn2 118.5(3) . .
N1 C1 C2 123.1(5) . .
N1 C1 H1 118.5 . .
C2 C1 H1 118.5 . .
O1 C2 C1 114.9(5) . .
O1 C2 C3 126.2(5) . .
C1 C2 C3 118.9(5) . .
C4 C3 C2 117.5(5) . .
C4 C3 H3 121.2 . .
C2 C3 H3 121.2 . .
C5 C4 C3 119.6(5) . .
C5 C4 C6 118.6(5) . 2_667
C3 C4 C6 121.7(5) . 2_667
N1 C5 C4 122.0(5) . .
N1 C5 H5 119.0 . .
C4 C5 H5 119.0 . .
O3 C6 O4 125.8(5) . .
O3 C6 C4 118.6(4) . 2_667
O4 C6 C4 115.6(4) . 2_667
O1 C7 O2 110.7(4) . .
O1 C7 H7A 109.5 . .
O2 C7 H7A 109.5 . .
O1 C7 H7B 109.5 . .
O2 C7 H7B 109.5 . .
H7A C7 H7B 108.1 . .
O2 C8 C9 127.2(5) . .
O2 C8 C26 113.7(4) . .
C9 C8 C26 119.1(5) . .
C8 C9 C10 117.8(5) . .
C8 C9 H9 121.1 . .
C10 C9 H9 121.1 . .
C12 C10 C9 119.7(4) . .
C12 C10 C11 117.7(4) . 2_666
C9 C10 C11 122.6(4) . 2_666
O9 C11 O8 126.3(5) 1_665 .
O9 C11 C10 118.5(4) 1_665 2_666
O8 C11 C10 115.2(4) . 2_666
N2 C12 C10 122.2(5) . .
N2 C12 H12 118.9 . .
C10 C12 H12 118.9 . .
N4 C13 C14 123.9(5) . .
N4 C13 H13 118.1 . .
C14 C13 H13 118.1 . .
O13 C14 C13 118.1(5) . .
O13 C14 C22 123.4(5) . .
C13 C14 C22 118.5(5) . .
O13 C15 O5 111.1(4) . .
O13 C15 H15A 109.4 . .
O5 C15 H15A 109.4 . .
O13 C15 H15B 109.4 . .
O5 C15 H15B 109.4 . .
H15A C15 H15B 108.0 . .
O5 C16 C20 124.5(5) . .
O5 C16 C17 116.9(4) . .
C20 C16 C17 118.5(5) . .
N3 C17 C16 122.8(5) . .
N3 C17 H17 118.6 . .
C16 C17 H17 118.6 . .
N3 C18 C19 122.3(5) . .
N3 C18 H18 118.8 . .
C19 C18 H18 118.8 . .
C20 C19 C18 119.9(5) . .
C20 C19 C21 120.7(5) . .
C18 C19 C21 119.4(4) . .
C19 C20 C16 118.6(5) . .
C19 C20 H20 120.7 . .
C16 C20 H20 120.7 . .
O7 C21 O6 125.6(4) . .
O7 C21 C19 116.9(4) . .
O6 C21 C19 117.5(4) . .
C23 C22 C14 118.0(5) . .
C23 C22 H22 121.0 . .
C14 C22 H22 121.0 . .
C22 C23 C25 120.0(5) . .
C22 C23 C24 119.5(5) . .
C25 C23 C24 120.5(4) . .
O11 C24 O12 125.8(5) . .
O11 C24 C23 116.7(4) . .
O12 C24 C23 117.4(4) . .
N4 C25 C23 122.0(5) . .
N4 C25 H25 119.0 . .
C23 C25 H25 119.0 . .
N2 C26 C8 122.9(5) . .
N2 C26 H26 118.5 . .
C8 C26 H26 118.5 . .

loop_
_geom_bond_atom_site_label_1
_geom_bond_atom_site_label_2
_geom_bond_distance
_geom_bond_site_symmetry_2
Mn1 O12 2.163(4) 2_657
Mn1 O4 2.180(4) 1_445
Mn1 O10 2.193(3) 1_445
Mn1 O9 2.202(3) .
Mn1 N1 2.230(4) .
Mn1 N3 2.305(4) .
Mn2 O8 2.180(4) .
Mn2 O3 2.184(3) .
Mn2 O6 2.210(4) 2_656
Mn2 O10 2.211(3) .
Mn2 N2 2.245(4) .
Mn2 N4 2.325(4) .
O1 C2 1.366(6) .
O1 C7 1.408(6) .
O2 C8 1.369(6) .
O2 C7 1.413(6) .
O3 C6 1.264(6) .
O4 C6 1.260(6) .
O4 Mn1 2.180(4) 1_665
O5 C16 1.380(6) .
O5 C15 1.411(6) .
O6 C21 1.264(6) .
O6 Mn2 2.210(3) 2_656
O7 C21 1.261(6) .
O8 C11 1.253(6) .
O9 C11 1.258(6) 1_445
O10 Mn1 2.193(3) 1_665
O10 H10A 0.8934 .
O10 H10B 0.8920 .
O11 C24 1.254(6) .
O12 C24 1.259(6) .
O12 Mn1 2.163(4) 2_657
O13 C14 1.367(6) .
O13 C15 1.412(7) .
N1 C1 1.323(7) .
N1 C5 1.351(7) .
N2 C26 1.325(7) .
N2 C12 1.349(7) .
N3 C18 1.338(7) .
N3 C17 1.348(7) .
N4 C13 1.343(7) .
N4 C25 1.347(7) .
C1 C2 1.375(7) .
C1 H1 0.9500 .
C2 C3 1.412(7) .
C3 C4 1.388(7) .
C3 H3 0.9500 .
C4 C5 1.381(7) .
C4 C6 1.517(7) 2_667
C5 H5 0.9500 .
C6 C4 1.517(7) 2_667
C7 H7A 0.9900 .
C7 H7B 0.9900 .
C8 C9 1.385(7) .
C8 C26 1.404(7) .
C9 C10 1.390(7) .
C9 H9 0.9500 .
C10 C12 1.389(7) .
C10 C11 1.525(7) 2_666
C11 O9 1.258(6) 1_665
C11 C10 1.525(7) 2_666
C12 H12 0.9500 .
C13 C14 1.373(8) .
C13 H13 0.9500 .
C14 C22 1.401(7) .
C15 H15A 0.9900 .
C15 H15B 0.9900 .
C16 C20 1.378(7) .
C16 C17 1.391(7) .
C17 H17 0.9500 .
C18 C19 1.377(7) .
C18 H18 0.9500 .
C19 C20 1.380(7) .
C19 C21 1.504(7) .
C20 H20 0.9500 .
C22 C23 1.382(7) .
C22 H22 0.9500 .
C23 C25 1.388(7) .
C23 C24 1.504(7) .
C25 H25 0.9500 .
C26 H26 0.9500 .

loop_
_geom_hbond_atom_site_label_D
_geom_hbond_atom_site_label_H
_geom_hbond_atom_site_label_A
_geom_hbond_distance_DH
_geom_hbond_distance_HA
_geom_hbond_distance_DA
_geom_hbond_angle_DHA
_geom_hbond_site_symmetry_A
O10 H10A O7 0.89 1.73 2.538(5) 148 2_656
O10 H10B O11 0.89 1.65 2.521(5) 163 2_767

loop_
_geom_torsion_atom_site_label_1
_geom_torsion_atom_site_label_2
_geom_torsion_atom_site_label_3
_geom_torsion_atom_site_label_4
_geom_torsion
_geom_torsion_site_symmetry_1
_geom_torsion_site_symmetry_4
O8 Mn2 O3 C6 -34.4(4) . .
O6 Mn2 O3 C6 109.2(7) 2_656 .
O10 Mn2 O3 C6 51.0(4) . .
N2 Mn2 O3 C6 -125.0(4) . .
N4 Mn2 O3 C6 144.4(4) . .
O3 Mn2 O8 C11 111.9(4) . .
O6 Mn2 O8 C11 -61.5(4) 2_656 .
O10 Mn2 O8 C11 24.3(4) . .
N2 Mn2 O8 C11 -147.6(4) . .
N4 Mn2 O8 C11 -62.8(8) . .
O12 Mn1 O9 C11 72.3(9) 2_657 1_445
O4 Mn1 O9 C11 -48.2(4) 1_445 1_445
O10 Mn1 O9 C11 40.4(4) 1_445 1_445
N1 Mn1 O9 C11 -133.3(4) . 1_445
N3 Mn1 O9 C11 136.8(4) . 1_445
O8 Mn2 O10 Mn1 44.63(16) . 1_665
O3 Mn2 O10 Mn1 -60.86(16) . 1_665
O6 Mn2 O10 Mn1 128.56(17) 2_656 1_665
N2 Mn2 O10 Mn1 96.5(8) . 1_665
N4 Mn2 O10 Mn1 -148.76(17) . 1_665
O12 Mn1 N1 C1 162.7(4) 2_657 .
O4 Mn1 N1 C1 -110.6(4) 1_445 .
O10 Mn1 N1 C1 -133.0(11) 1_445 .
O9 Mn1 N1 C1 -12.9(4) . .
N3 Mn1 N1 C1 72.5(4) . .
O12 Mn1 N1 C5 -26.2(4) 2_657 .
O4 Mn1 N1 C5 60.6(4) 1_445 .
O10 Mn1 N1 C5 38.2(14) 1_445 .
O9 Mn1 N1 C5 158.2(4) . .
N3 Mn1 N1 C5 -116.3(4) . .
O8 Mn2 N2 C26 -126.9(4) . .
O3 Mn2 N2 C26 -21.7(5) . .
O6 Mn2 N2 C26 149.3(4) 2_656 .
O10 Mn2 N2 C26 -178.7(7) . .
N4 Mn2 N2 C26 66.4(4) . .
O8 Mn2 N2 C12 57.3(4) . .
O3 Mn2 N2 C12 162.5(4) . .
O6 Mn2 N2 C12 -26.4(4) 2_656 .
O10 Mn2 N2 C12 5.6(11) . .
N4 Mn2 N2 C12 -109.3(4) . .
O12 Mn1 N3 C18 136.5(4) 2_657 .
O4 Mn1 N3 C18 -161.5(12) 1_445 .
O10 Mn1 N3 C18 51.7(4) 1_445 .
O9 Mn1 N3 C18 -34.3(4) . .
N1 Mn1 N3 C18 -131.5(4) . .
O12 Mn1 N3 C17 -46.4(4) 2_657 .
O4 Mn1 N3 C17 15.6(17) 1_445 .
O10 Mn1 N3 C17 -131.3(4) 1_445 .
O9 Mn1 N3 C17 142.8(4) . .
N1 Mn1 N3 C17 45.6(4) . .
O8 Mn2 N4 C13 -23.5(9) . .
O3 Mn2 N4 C13 161.6(4) . .
O6 Mn2 N4 C13 -24.8(4) 2_656 .
O10 Mn2 N4 C13 -109.8(4) . .
N2 Mn2 N4 C13 60.9(4) . .
O8 Mn2 N4 C25 155.5(5) . .
O3 Mn2 N4 C25 -19.4(4) . .
O6 Mn2 N4 C25 154.2(4) 2_656 .
O10 Mn2 N4 C25 69.3(4) . .
N2 Mn2 N4 C25 -120.1(4) . .
C5 N1 C1 C2 0.8(8) . .
Mn1 N1 C1 C2 172.3(4) . .
C7 O1 C2 C1 174.6(5) . .
C7 O1 C2 C3 -5.3(8) . .
N1 C1 C2 O1 -177.7(5) . .
N1 C1 C2 C3 2.2(8) . .
O1 C2 C3 C4 176.0(5) . .
C1 C2 C3 C4 -3.9(7) . .
C2 C3 C4 C5 2.6(7) . .
C2 C3 C4 C6 -174.4(4) . 2_667
C1 N1 C5 C4 -2.2(8) . .
Mn1 N1 C5 C4 -173.3(4) . .
C3 C4 C5 N1 0.4(8) . .
C6 C4 C5 N1 177.5(5) 2_667 .
Mn2 O3 C6 O4 7.7(7) . .
Mn2 O3 C6 C4 -169.9(3) . 2_667
Mn1 O4 C6 O3 -67.9(6) 1_665 .
Mn1 O4 C6 C4 109.8(4) 1_665 2_667
C2 O1 C7 O2 78.4(5) . .
C8 O2 C7 O1 72.8(5) . .
C7 O2 C8 C9 11.8(7) . .
C7 O2 C8 C26 -168.6(4) . .
O2 C8 C9 C10 176.1(5) . .
C26 C8 C9 C10 -3.4(7) . .
C8 C9 C10 C12 2.1(7) . .
C8 C9 C10 C11 -175.6(5) . 2_666
Mn2 O8 C11 O9 -67.9(7) . 1_665
Mn2 O8 C11 C10 112.7(4) . 2_666
C26 N2 C12 C10 -2.2(8) . .
Mn2 N2 C12 C10 173.9(4) . .
C9 C10 C12 N2 0.7(8) . .
C11 C10 C12 N2 178.5(5) 2_666 .
C25 N4 C13 C14 3.4(8) . .
Mn2 N4 C13 C14 -177.5(4) . .
C15 O13 C14 C13 176.4(5) . .
C15 O13 C14 C22 -1.1(7) . .
N4 C13 C14 O13 -178.8(5) . .
N4 C13 C14 C22 -1.2(8) . .
C14 O13 C15 O5 76.5(5) . .
C16 O5 C15 O13 80.4(5) . .
C15 O5 C16 C20 18.6(7) . .
C15 O5 C16 C17 -162.9(5) . .
C18 N3 C17 C16 0.2(8) . .
Mn1 N3 C17 C16 -176.8(4) . .
O5 C16 C17 N3 -177.0(5) . .
C20 C16 C17 N3 1.6(8) . .
C17 N3 C18 C19 -1.8(7) . .
Mn1 N3 C18 C19 175.5(4) . .
N3 C18 C19 C20 1.7(8) . .
N3 C18 C19 C21 -177.9(5) . .
C18 C19 C20 C16 0.2(8) . .
C21 C19 C20 C16 179.7(5) . .
O5 C16 C20 C19 176.7(5) . .
C17 C16 C20 C19 -1.7(8) . .
Mn2 O6 C21 O7 -15.3(7) 2_656 .
Mn2 O6 C21 C19 165.6(3) 2_656 .
C20 C19 C21 O7 177.7(5) . .
C18 C19 C21 O7 -2.7(7) . .
C20 C19 C21 O6 -3.1(7) . .
C18 C19 C21 O6 176.5(4) . .
O13 C14 C22 C23 176.3(5) . .
C13 C14 C22 C23 -1.2(8) . .
C14 C22 C23 C25 1.3(7) . .
C14 C22 C23 C24 -176.5(5) . .
Mn1 O12 C24 O11 -13.9(8) 2_657 .
Mn1 O12 C24 C23 165.1(3) 2_657 .
C22 C23 C24 O11 175.3(5) . .
C25 C23 C24 O11 -2.5(7) . .
C22 C23 C24 O12 -3.8(7) . .
C25 C23 C24 O12 178.4(5) . .
C13 N4 C25 C23 -3.3(7) . .
Mn2 N4 C25 C23 177.6(4) . .
C22 C23 C25 N4 0.9(8) . .
C24 C23 C25 N4 178.7(5) . .
C12 N2 C26 C8 0.8(8) . .
Mn2 N2 C26 C8 -174.9(4) . .
O2 C8 C26 N2 -177.5(5) . .
C9 C8 C26 N2 2.0(8) . .
N1 O1 O2 N2 91.1(2) . .
N3 O5 O13 N4 96.5(2) . .

loop_
_platon_squeeze_void_nr
_platon_squeeze_void_average_x
_platon_squeeze_void_average_y
_platon_squeeze_void_average_z
_platon_squeeze_void_volume
_platon_squeeze_void_count_electrons
_platon_squeeze_void_content
1 -0.025 -0.018 0.477 387 98 ' '
